data_4132413
loop_
_publ_author_name
'Dhers, S\'ebastien'
'Mondal, Abhishake'
'Aguil\`a, David'
'Ram\'irez, Juan'
'Vela, Sergi'
'Dechambenoit, Pierre'
'Rouzi\`eres, Mathieu'
'Nitschke, Jonathan R.'
'Cl\'erac, Rodolphe'
'Lehn, Jean-Marie'

_publ_section_title
;
 Spin State Chemistry: Modulation of Ligand p K<sub>a</sub> by Spin State
 Switching in a [2\\times 2] Iron(II) Grid-Type Complex.
;
_journal_issue 26
_journal_name_full 'Journal of the American Chemical Society'
_journal_page_first 8218
_journal_page_last 8227
_journal_paper_doi 10.1021/jacs.8b03735
_journal_volume 140
_journal_year 2018
_chemical_formula_moiety 'C88 H72 Fe4 N32, 8(B F4), 6(C2 H3 N)'
_chemical_formula_sum 'C100 H90 B8 F32 Fe4 N38'
_chemical_formula_weight 2741.97
_space_group_crystal_system monoclinic
_space_group_IT_number 15
_space_group_name_Hall '-C 2yc'
_space_group_name_H-M_alt 'C 1 2/c 1'
_atom_sites_solution_hydrogens geom
_audit_creation_method SHELXL-2014/7
_cell_angle_alpha 90
_cell_angle_beta 111.188(4)
_cell_angle_gamma 90
_cell_formula_units_Z 4
_cell_length_a 20.0311(15)
_cell_length_b 35.230(3)
_cell_length_c 18.0924(14)
_cell_measurement_reflns_used 9856
_cell_measurement_temperature 120(2)
_cell_measurement_theta_max 19.88
_cell_measurement_theta_min 2.33
_cell_volume 11904.6(17)
_computing_cell_refinement 'Bruker SAINT'
_computing_data_collection 'Bruker APEX2'
_computing_data_reduction 'Bruker SAINT'
_computing_structure_refinement 'SHELXL-2014/7 (Sheldrick, 2014)'
_computing_structure_solution Superflip
_diffrn_ambient_temperature 120(2)
_diffrn_measured_fraction_theta_full 0.987
_diffrn_measured_fraction_theta_max 0.987
_diffrn_measurement_device_type 'Bruker APEX-II Quasar'
_diffrn_measurement_method 'phi and omega scans'
_diffrn_radiation_type MoK\a
_diffrn_radiation_wavelength 0.71073
_diffrn_reflns_av_R_equivalents 0.0917
_diffrn_reflns_av_unetI/netI 0.0342
_diffrn_reflns_Laue_measured_fraction_full 0.987
_diffrn_reflns_Laue_measured_fraction_max 0.987
_diffrn_reflns_limit_h_max 20
_diffrn_reflns_limit_h_min -20
_diffrn_reflns_limit_k_max 35
_diffrn_reflns_limit_k_min -35
_diffrn_reflns_limit_l_max 18
_diffrn_reflns_limit_l_min -18
_diffrn_reflns_number 175918
_diffrn_reflns_point_group_measured_fraction_full 0.987
_diffrn_reflns_point_group_measured_fraction_max 0.987
_diffrn_reflns_theta_full 21.074
_diffrn_reflns_theta_max 21.074
_diffrn_reflns_theta_min 1.983
_diffrn_source 'Incoatec microfocus sealed tube'
_exptl_absorpt_coefficient_mu 0.592
_exptl_absorpt_correction_T_max 0.7446
_exptl_absorpt_correction_T_min 0.6537
_exptl_absorpt_correction_type multi-scan
_exptl_absorpt_process_details SADABS
_exptl_crystal_colour red
_exptl_crystal_density_diffrn 1.530
_exptl_crystal_density_meas ?
_exptl_crystal_description needle
_exptl_crystal_F_000 5552
_exptl_crystal_size_max 0.200
_exptl_crystal_size_mid 0.080
_exptl_crystal_size_min 0.040
_refine_diff_density_max 0.869
_refine_diff_density_min -0.470
_refine_diff_density_rms 0.087
_refine_ls_extinction_method none
_refine_ls_goodness_of_fit_ref 1.078
_refine_ls_hydrogen_treatment riding
_refine_ls_matrix_type full
_refine_ls_number_parameters 794
_refine_ls_number_reflns 6383
_refine_ls_number_restraints 41
_refine_ls_restrained_S_all 1.079
_refine_ls_R_factor_all 0.1052
_refine_ls_R_factor_gt 0.0926
_refine_ls_shift/su_max 0.004
_refine_ls_shift/su_mean 0.000
_refine_ls_structure_factor_coef Fsqd
_refine_ls_weighting_details 'w=1/[\s^2^(Fo^2^)+(0.1155P)^2^+131.8750P] where P=(Fo^2^+2Fc^2^)/3'
_refine_ls_weighting_scheme calc
_refine_ls_wR_factor_gt 0.2441
_refine_ls_wR_factor_ref 0.2538
_reflns_Friedel_coverage 0.000
_reflns_number_gt 5353
_reflns_number_total 6383
_reflns_threshold_expression 'I > 2\s(I)'
_cod_data_source_file ja8b03735_si_003.cif
_cod_data_source_block shelx
_cod_depositor_comments
;
The following automatic conversions were performed:

data item '_exptl_crystal_density_meas' value 'not measured' was
changed to '?' -- the value is perceived as not measured.

Automatic conversion script
Id: cif_fix_values 6909 2019-04-08 15:41:33Z antanas 
;
_cod_original_sg_symbol_H-M 'C 2/c'
_cod_database_code 4132413
_shelx_shelxl_version_number 2014/7
_shelx_space_group_comment
;
The symmetry employed for this shelxl refinement is uniquely defined
by the following loop, which should always be used as a source of
symmetry information in preference to the above space-group names.
They are only intended as comments.
;
_shelx_estimated_absorpt_t_min 0.891
_shelx_estimated_absorpt_t_max 0.977

loop_
_space_group_symop_operation_xyz
'x, y, z'
'-x, y, -z+1/2'
'x+1/2, y+1/2, z'
'-x+1/2, y+1/2, -z+1/2'
'-x, -y, -z'
'x, -y, z-1/2'
'-x+1/2, -y+1/2, -z'
'x+1/2, -y+1/2, z-1/2'

loop_
_atom_site_label
_atom_site_type_symbol
_atom_site_fract_x
_atom_site_fract_y
_atom_site_fract_z
_atom_site_U_iso_or_equiv
_atom_site_adp_type
_atom_site_occupancy
_atom_site_site_symmetry_order
_atom_site_calc_flag
_atom_site_refinement_flags_posn
_atom_site_refinement_flags_adp
_atom_site_refinement_flags_occupancy
_atom_site_disorder_assembly
_atom_site_disorder_group
Fe1 Fe 0.20148(8) 0.13784(4) 0.18756(8) 0.0665(5) Uani 1 1 d . . . . .
Fe2 Fe -0.13184(7) 0.12406(3) 0.00019(7) 0.0520(4) Uani 1 1 d . . . . .
F1 F 0.4388(3) 0.41368(12) 0.0433(3) 0.0540(12) Uani 1 1 d . . . . .
F10 F 0.8423(4) 0.28380(16) 0.0265(4) 0.095(2) Uani 1 1 d . . . . .
F2 F 0.3737(3) 0.46832(14) 0.0131(3) 0.0711(15) Uani 1 1 d . . . . .
N14 N -0.1133(4) 0.1241(2) -0.1035(4) 0.066(2) Uani 1 1 d . . . . .
F4 F 0.4864(3) 0.47045(15) 0.0954(4) 0.0932(19) Uani 1 1 d . . . . .
F3 F 0.4033(3) 0.44198(14) 0.1350(3) 0.0825(18) Uani 1 1 d . . . . .
F9 F 0.8142(4) 0.33248(18) -0.0623(4) 0.100(2) Uani 1 1 d . . . . .
N9 N 0.1021(4) 0.1135(2) 0.1336(4) 0.0528(19) Uani 1 1 d . . . . .
F8 F 0.4018(5) 0.0104(3) 0.0627(6) 0.151(3) Uani 1 1 d . . . . .
N12 N -0.1381(4) 0.0683(2) 0.0024(4) 0.0548(19) Uani 1 1 d . . . . .
F11 F 0.9282(4) 0.31920(18) 0.0088(4) 0.104(2) Uani 1 1 d . . . . .
N4 N 0.1801(4) 0.1539(2) 0.2860(4) 0.058(2) Uani 1 1 d . . . . .
F7 F 0.3990(7) 0.0709(4) 0.1074(6) 0.216(6) Uani 1 1 d . . . . .
N11 N -0.0766(4) 0.04793(19) 0.0352(4) 0.0453(17) Uani 1 1 d . . . . .
H11 H -0.0762 0.0235 0.0335 0.054 Uiso 1 1 calc R U . . .
F6 F 0.3051(4) 0.0309(2) 0.0868(5) 0.118(2) Uani 1 1 d . . . . .
F12 F 0.8621(5) 0.2781(2) -0.0855(5) 0.137(3) Uani 1 1 d . . . . .
N6 N 0.3077(5) 0.1411(3) 0.2441(5) 0.086(3) Uani 1 1 d . . . . .
N1 N 0.2128(4) 0.1413(3) 0.0832(5) 0.075(3) Uani 1 1 d . . . . .
N10 N -0.0240(4) 0.10722(19) 0.0641(4) 0.0449(17) Uani 1 1 d . . . . .
N5 N 0.1527(4) 0.14902(19) 0.4048(4) 0.060(2) Uani 1 1 d . . . . .
N17 N 0.7159(5) 0.4818(2) 0.1993(5) 0.065(2) Uani 1 1 d . . . . .
N2 N 0.1916(5) 0.1907(2) 0.1709(6) 0.086(3) Uani 1 1 d . . . . .
N13 N -0.2372(5) 0.1147(3) -0.0603(4) 0.073(2) Uani 1 1 d . . . . .
N7 N 0.2262(4) 0.0859(2) 0.2006(4) 0.0525(19) Uani 1 1 d . . . . .
C36 C -0.3791(8) 0.0943(7) -0.1420(10) 0.139(7) Uani 1 1 d . . . . .
H36 H -0.4266 0.0882 -0.1709 0.167 Uiso 1 1 calc R U . . .
C2 C 0.2214(6) 0.1220(4) -0.0377(6) 0.092(4) Uani 1 1 d . . . . .
H2 H 0.2243 0.1019 -0.0698 0.111 Uiso 1 1 calc R U . . .
C24 C 0.0481(4) 0.0516(2) 0.1090(4) 0.043(2) Uani 1 1 d . . . . .
H24 H 0.0521 0.0254 0.1156 0.051 Uiso 1 1 calc R U . . .
F5 F 0.3311(5) 0.0533(3) -0.0161(4) 0.136(3) Uani 1 1 d . . . . .
N8 N 0.1741(4) 0.0600(2) 0.1710(4) 0.0521(18) Uani 1 1 d . . . . .
H8 H 0.1823 0.0360 0.1729 0.063 Uiso 1 1 calc R U . . .
C23 C 0.1070(5) 0.0750(2) 0.1377(5) 0.045(2) Uani 1 1 d . . . . .
C16 C 0.2421(6) 0.0756(3) 0.3798(5) 0.062(3) Uani 1 1 d . . . . .
H16 H 0.2829 0.0906 0.3995 0.074 Uiso 1 1 calc R U . . .
N15 N -0.1352(5) 0.1786(2) -0.0251(5) 0.074(2) Uani 1 1 d . . . . .
N3 N 0.1845(6) 0.2120(2) 0.2313(6) 0.097(3) Uani 1 1 d . . . . .
H3 H 0.1847 0.2364 0.2306 0.116 Uiso 1 1 calc R U . . .
C22 C 0.2922(6) 0.0761(3) 0.2313(6) 0.077(3) Uani 1 1 d . . . . .
H23 H 0.3069 0.0509 0.2363 0.092 Uiso 1 1 calc R U . . .
C11 C 0.1756(5) 0.0925(2) 0.3456(5) 0.053(2) Uani 1 1 d . . . . .
C43 C -0.1135(7) 0.1590(4) -0.1352(6) 0.091(4) Uani 1 1 d . . . . .
N16 N 0.1504(6) 0.2036(2) 0.4756(5) 0.090(3) Uani 1 1 d . . . . .
H16A H 0.1562 0.2275 0.4857 0.108 Uiso 1 1 calc R U . . .
C13 C 0.1219(8) 0.0299(3) 0.3203(6) 0.078(4) Uani 1 1 d . . . . .
H13 H 0.0819 0.0143 0.3003 0.093 Uiso 1 1 calc R U . . .
C8 C 0.1664(6) 0.2107(3) 0.3525(6) 0.072(3) Uani 1 1 d . . . . .
H8A H 0.1664 0.2371 0.3556 0.086 Uiso 1 1 calc R U . . .
C25 C -0.0158(5) 0.0683(2) 0.0708(5) 0.045(2) Uani 1 1 d . . . . .
C9 C 0.1556(5) 0.1880(3) 0.4097(6) 0.064(3) Uani 1 1 d . . . . .
C34 C -0.2581(6) 0.0777(3) -0.0683(5) 0.068(3) Uani 1 1 d . . . . .
C20 C 0.4159(7) 0.1034(5) 0.2923(7) 0.123(6) Uani 1 1 d . . . . .
H20 H 0.4366 0.0793 0.2991 0.148 Uiso 1 1 calc R U . . .
C33 C -0.1996(5) 0.0514(3) -0.0329(5) 0.053(2) Uani 1 1 d . . . . .
H33 H -0.2052 0.0252 -0.0350 0.063 Uiso 1 1 calc R U . . .
C15 C 0.2481(7) 0.0371(3) 0.3847(6) 0.075(3) Uani 1 1 d . . . . .
H15 H 0.2932 0.0262 0.4083 0.090 Uiso 1 1 calc R U . . .
C45 C 0.7883(6) 0.4280(3) 0.2925(7) 0.095(4) Uani 1 1 d . . . . .
H45A H 0.7553 0.4089 0.2955 0.143 Uiso 1 1 calc R U . . .
H45B H 0.8140 0.4379 0.3445 0.143 Uiso 1 1 calc R U . . .
H45C H 0.8215 0.4171 0.2713 0.143 Uiso 1 1 calc R U . . .
C18 C 0.4259(8) 0.1686(6) 0.3016(9) 0.127(7) Uani 1 1 d . . . . .
H18 H 0.4542 0.1902 0.3139 0.153 Uiso 1 1 calc R U . . .
C1 C 0.2193(5) 0.1140(3) 0.0362(6) 0.077(3) Uani 1 1 d . . . . .
H1 H 0.2226 0.0889 0.0533 0.093 Uiso 1 1 calc R U . . .
C14 C 0.1900(8) 0.0142(3) 0.3561(7) 0.079(3) Uani 1 1 d . . . . .
H14 H 0.1956 -0.0120 0.3604 0.095 Uiso 1 1 calc R U . . .
C4 C 0.2092(8) 0.1878(4) -0.0177(7) 0.126(6) Uani 1 1 d . . . . .
H4 H 0.2040 0.2128 -0.0356 0.151 Uiso 1 1 calc R U . . .
C46 C 0.7484(5) 0.4592(3) 0.2401(6) 0.061(2) Uani 1 1 d . . . . .
C3 C 0.2193(7) 0.1576(4) -0.0651(7) 0.107(5) Uani 1 1 d . . . . .
H3A H 0.2243 0.1624 -0.1134 0.129 Uiso 1 1 calc R U . . .
C21 C 0.3414(6) 0.1072(4) 0.2572(7) 0.089(4) Uani 1 1 d . . . . .
C6 C 0.1976(7) 0.2066(3) 0.1088(7) 0.099(4) Uani 1 1 d . . . . .
H6 H 0.1959 0.2326 0.0998 0.119 Uiso 1 1 calc R U . . .
C42 C -0.1034(9) 0.1634(5) -0.2064(9) 0.135(6) Uani 1 1 d . . . . .
H42 H -0.1064 0.1869 -0.2305 0.161 Uiso 1 1 calc R U . . .
C5 C 0.2074(7) 0.1786(4) 0.0558(7) 0.092(4) Uani 1 1 d . . . . .
C7 C 0.1772(6) 0.1923(3) 0.2915(6) 0.070(3) Uani 1 1 d . . . . .
C41 C -0.0883(7) 0.1296(6) -0.2406(8) 0.119(6) Uani 1 1 d . . . . .
H41 H -0.0796 0.1314 -0.2876 0.143 Uiso 1 1 calc R U . . .
C12 C 0.1148(5) 0.0689(3) 0.3148(5) 0.061(3) Uani 1 1 d . . . . .
H12 H 0.0697 0.0797 0.2908 0.073 Uiso 1 1 calc R U . . .
C38 C -0.2877(9) 0.1414(4) -0.0900(7) 0.110(4) Uani 1 1 d . . . . .
H38 H -0.2753 0.1669 -0.0824 0.132 Uiso 1 1 calc R U . . .
C35 C -0.3288(7) 0.0657(5) -0.1087(7) 0.100(4) Uani 1 1 d . . . . .
H35 H -0.3415 0.0402 -0.1130 0.120 Uiso 1 1 calc R U . . .
C26 C 0.0348(5) 0.1277(2) 0.0950(5) 0.049(2) Uani 1 1 d . . . . .
C44 C -0.1280(7) 0.1891(3) -0.0908(6) 0.098(4) Uani 1 1 d . . . . .
H44 H -0.1320 0.2142 -0.1075 0.118 Uiso 1 1 calc R U . . .
C27 C 0.0304(6) 0.1684(3) 0.0852(9) 0.094(3) Uani 1 1 d . U . . .
C10 C 0.1684(4) 0.1339(2) 0.3433(5) 0.052(2) Uani 1 1 d . . . . .
C39 C -0.0977(5) 0.0937(3) -0.1401(6) 0.076(3) Uani 1 1 d . . . . .
H39 H -0.0950 0.0701 -0.1160 0.091 Uiso 1 1 calc R U . . .
C17 C 0.3477(8) 0.1732(4) 0.2668(8) 0.125(6) Uani 1 1 d . . . . .
H17 H 0.3265 0.1970 0.2606 0.150 Uiso 1 1 calc R U . . .
C37 C -0.3577(11) 0.1313(7) -0.1317(9) 0.143(7) Uani 1 1 d . . . . .
H37 H -0.3914 0.1502 -0.1535 0.172 Uiso 1 1 calc R U . . .
C19 C 0.4582(9) 0.1345(7) 0.3164(11) 0.148(8) Uani 1 1 d . . . . .
H19 H 0.5075 0.1324 0.3420 0.177 Uiso 1 1 calc R U . . .
C40 C -0.0860(7) 0.0950(5) -0.2078(7) 0.100(4) Uani 1 1 d . . . . .
H40 H -0.0767 0.0732 -0.2314 0.120 Uiso 1 1 calc R U . . .
B1 B 0.4255(6) 0.4478(3) 0.0727(6) 0.051(3) Uani 1 1 d . . . . .
B2 B 0.3571(9) 0.0425(6) 0.0605(9) 0.112(6) Uani 1 1 d . . . . .
B3 B 0.8621(9) 0.3045(4) -0.0272(9) 0.086(4) Uani 1 1 d . . . . .
F13 F 0.7715(5) 0.34068(18) 0.2708(5) 0.136(3) Uani 1 1 d . . . . .
F14 F 0.8288(6) 0.2897(2) 0.3309(7) 0.167(4) Uani 1 1 d . . . . .
F16 F 0.7912(8) 0.2897(2) 0.2073(6) 0.205(6) Uani 1 1 d . . . . .
F15A F 0.7206(9) 0.2811(4) 0.2836(10) 0.148(5) Uani 0.6 1 d . . P A 1
F15B F 0.8987(12) 0.3210(7) 0.3038(15) 0.163(10) Uani 0.4 1 d . . P B 2
B4A B 0.7805(16) 0.3028(7) 0.2684(15) 0.078(6) Uani 0.6 1 d . . P A 1
B4B B 0.831(3) 0.3105(12) 0.280(2) 0.078(6) Uani 0.4 1 d . . P B 2
C30A C 0.0146(12) 0.2416(7) 0.037(2) 0.114(5) Uani 0.5 1 d . . P C 1
H30A H 0.0087 0.2655 0.0136 0.136 Uiso 0.5 1 calc R U P C 1
C31A C 0.0089(15) 0.2468(8) 0.098(2) 0.121(5) Uani 0.5 1 d . . P C 1
H31A H 0.0036 0.2686 0.1243 0.145 Uiso 0.5 1 calc R U P C 1
C29A C 0.0276(13) 0.2139(6) -0.029(2) 0.106(5) Uani 0.5 1 d . . P C 1
H29A H 0.0284 0.2216 -0.0776 0.128 Uiso 0.5 1 calc R U P C 1
C28A C 0.0372(18) 0.1766(7) 0.000(2) 0.093(5) Uani 0.5 1 d . . P C 1
H28A H 0.0474 0.1571 -0.0286 0.111 Uiso 0.5 1 calc R U P C 1
C32A C 0.0143(15) 0.1967(7) 0.122(2) 0.103(4) Uani 0.5 1 d . . P C 1
H32A H 0.0042 0.1904 0.1666 0.123 Uiso 0.5 1 calc R U P C 1
C30B C 0.0237(12) 0.2336(7) 0.0946(17) 0.114(5) Uani 0.5 1 d D U P C 2
H30B H 0.0183 0.2598 0.0928 0.136 Uiso 0.5 1 calc R U P C 2
C31B C 0.0133(13) 0.2273(6) 0.165(2) 0.121(5) Uani 0.5 1 d D U P C 2
H31B H 0.0026 0.2431 0.2004 0.145 Uiso 0.5 1 calc R U P C 2
C29B C 0.0364(15) 0.2292(8) 0.025(2) 0.106(5) Uani 0.5 1 d D U P C 2
H29B H 0.0425 0.2461 -0.0115 0.128 Uiso 0.5 1 calc R U P C 2
C28B C 0.0366(17) 0.1884(7) 0.030(2) 0.093(5) Uani 0.5 1 d . U P C 2
H28B H 0.0419 0.1752 -0.0119 0.111 Uiso 0.5 1 calc R U P C 2
C32B C 0.0256(16) 0.1858(7) 0.163(2) 0.103(4) Uani 0.5 1 d . U P C 2
H32B H 0.0304 0.1705 0.2063 0.123 Uiso 0.5 1 calc R U P C 2

loop_
_atom_site_aniso_label
_atom_site_aniso_U_11
_atom_site_aniso_U_22
_atom_site_aniso_U_33
_atom_site_aniso_U_23
_atom_site_aniso_U_13
_atom_site_aniso_U_12
Fe1 0.0883(11) 0.0699(10) 0.0655(9) -0.0206(7) 0.0568(8) -0.0388(8)
Fe2 0.0797(9) 0.0408(8) 0.0485(8) 0.0071(6) 0.0391(7) 0.0002(6)
F1 0.080(3) 0.042(3) 0.057(3) -0.003(2) 0.044(3) -0.008(2)
F10 0.129(5) 0.068(4) 0.119(5) 0.042(4) 0.084(4) 0.030(3)
F2 0.100(4) 0.062(3) 0.067(3) 0.010(3) 0.050(3) 0.008(3)
N14 0.086(6) 0.074(6) 0.051(5) -0.011(4) 0.042(4) -0.007(4)
F4 0.092(4) 0.047(3) 0.137(5) -0.009(3) 0.037(4) -0.023(3)
F3 0.149(5) 0.057(3) 0.070(4) 0.007(3) 0.073(4) 0.008(3)
F9 0.106(5) 0.097(5) 0.102(5) 0.050(4) 0.043(4) 0.034(4)
N9 0.078(6) 0.054(5) 0.049(4) -0.007(3) 0.050(4) -0.021(4)
F8 0.128(7) 0.198(9) 0.166(8) 0.039(7) 0.100(6) 0.019(7)
N12 0.078(6) 0.059(5) 0.041(4) 0.003(4) 0.038(4) -0.013(5)
F11 0.079(5) 0.080(4) 0.144(6) 0.019(4) 0.032(4) 0.014(4)
N4 0.078(5) 0.059(5) 0.055(5) -0.011(4) 0.045(4) -0.028(4)
F7 0.210(11) 0.311(16) 0.134(8) -0.079(9) 0.070(8) -0.144(12)
N11 0.054(5) 0.045(4) 0.044(4) 0.004(3) 0.026(4) 0.001(4)
F6 0.137(6) 0.125(6) 0.131(6) 0.009(5) 0.096(5) -0.008(5)
F12 0.232(10) 0.083(5) 0.118(6) 0.007(4) 0.089(6) 0.008(5)
N6 0.096(7) 0.118(8) 0.066(6) -0.047(6) 0.058(5) -0.064(7)
N1 0.079(6) 0.103(7) 0.065(5) -0.029(5) 0.053(5) -0.055(5)
N10 0.061(5) 0.045(4) 0.047(4) 0.002(3) 0.040(4) -0.006(4)
N5 0.069(5) 0.046(5) 0.067(5) -0.013(4) 0.027(4) -0.008(4)
N17 0.082(6) 0.067(5) 0.053(5) -0.006(4) 0.032(5) 0.012(5)
N2 0.118(7) 0.074(6) 0.089(6) -0.019(5) 0.064(6) -0.048(5)
N13 0.095(6) 0.087(7) 0.044(5) 0.016(4) 0.034(4) 0.035(6)
N7 0.054(5) 0.070(5) 0.048(4) -0.011(4) 0.037(4) -0.019(4)
C36 0.068(10) 0.21(2) 0.122(13) -0.044(14) 0.016(9) 0.023(13)
C2 0.094(8) 0.140(11) 0.066(7) -0.032(7) 0.056(6) -0.061(8)
C24 0.056(6) 0.038(5) 0.041(5) 0.005(4) 0.025(4) -0.005(5)
F5 0.173(8) 0.168(8) 0.085(5) 0.017(5) 0.067(5) 0.015(6)
N8 0.061(5) 0.054(4) 0.056(4) -0.008(4) 0.038(4) -0.016(4)
C23 0.066(6) 0.043(6) 0.043(5) -0.005(4) 0.041(5) -0.010(5)
C16 0.081(7) 0.067(7) 0.064(6) -0.012(5) 0.058(6) -0.014(6)
N15 0.115(7) 0.061(5) 0.062(5) 0.008(4) 0.050(5) -0.014(5)
N3 0.170(10) 0.054(5) 0.108(7) -0.031(5) 0.102(7) -0.055(6)
C22 0.079(8) 0.118(9) 0.059(6) -0.025(6) 0.054(6) -0.025(7)
C11 0.074(7) 0.053(6) 0.048(5) -0.014(4) 0.041(5) -0.012(5)
C43 0.148(11) 0.093(9) 0.051(7) 0.015(6) 0.059(7) -0.012(8)
N16 0.167(10) 0.054(5) 0.063(5) -0.005(5) 0.058(6) 0.012(6)
C13 0.142(11) 0.060(7) 0.069(7) -0.031(5) 0.083(8) -0.049(7)
C8 0.103(8) 0.058(6) 0.077(7) -0.013(5) 0.060(6) -0.028(5)
C25 0.064(6) 0.048(6) 0.038(5) -0.005(4) 0.037(5) -0.018(5)
C9 0.072(6) 0.065(7) 0.064(6) -0.017(5) 0.036(5) -0.003(5)
C34 0.083(8) 0.094(9) 0.046(6) 0.008(6) 0.047(6) 0.006(7)
C20 0.078(9) 0.209(16) 0.103(10) -0.092(10) 0.057(8) -0.064(10)
C33 0.070(6) 0.061(6) 0.039(5) 0.003(4) 0.034(5) -0.010(6)
C15 0.104(9) 0.067(8) 0.081(7) -0.007(6) 0.068(7) -0.008(7)
C45 0.096(9) 0.106(9) 0.082(8) 0.017(7) 0.031(7) 0.030(7)
C18 0.086(11) 0.206(18) 0.111(11) -0.076(12) 0.061(9) -0.102(12)
C1 0.075(7) 0.101(8) 0.076(7) -0.029(7) 0.052(6) -0.036(6)
C14 0.124(10) 0.066(7) 0.081(8) -0.017(6) 0.077(8) -0.002(8)
C4 0.197(15) 0.132(11) 0.091(9) -0.022(9) 0.104(10) -0.101(11)
C46 0.073(7) 0.071(7) 0.048(6) -0.007(5) 0.033(5) -0.002(6)
C3 0.134(11) 0.134(12) 0.086(9) -0.016(9) 0.078(8) -0.073(9)
C21 0.072(9) 0.135(12) 0.084(8) -0.054(8) 0.057(7) -0.046(8)
C6 0.147(11) 0.096(9) 0.091(8) -0.021(7) 0.085(8) -0.071(8)
C42 0.189(16) 0.138(13) 0.097(11) 0.006(10) 0.077(11) -0.057(12)
C5 0.113(9) 0.101(9) 0.078(8) -0.014(7) 0.055(7) -0.069(8)
C7 0.101(8) 0.059(7) 0.065(7) -0.017(5) 0.047(6) -0.033(6)
C41 0.104(10) 0.215(19) 0.067(9) -0.033(11) 0.066(8) -0.033(11)
C12 0.078(7) 0.075(7) 0.049(5) -0.015(5) 0.047(5) -0.024(5)
C38 0.124(12) 0.136(12) 0.062(8) 0.004(8) 0.025(8) 0.044(10)
C35 0.074(9) 0.171(13) 0.065(7) -0.005(8) 0.038(7) 0.005(9)
C26 0.070(7) 0.047(5) 0.053(5) -0.006(4) 0.048(5) -0.019(5)
C44 0.161(12) 0.088(8) 0.069(7) 0.007(7) 0.070(8) -0.047(8)
C27 0.088(6) 0.036(5) 0.182(10) 0.018(6) 0.079(7) 0.004(5)
C10 0.059(5) 0.050(6) 0.053(6) -0.028(5) 0.029(5) -0.010(4)
C39 0.063(6) 0.118(9) 0.049(6) -0.013(6) 0.024(5) 0.000(6)
C17 0.161(14) 0.154(13) 0.106(10) -0.073(9) 0.101(10) -0.106(11)
C37 0.126(16) 0.21(2) 0.080(10) 0.011(12) 0.016(10) 0.087(15)
C19 0.102(12) 0.24(2) 0.139(14) -0.094(16) 0.089(11) -0.041(15)
C40 0.101(9) 0.158(13) 0.062(8) -0.018(8) 0.054(7) -0.024(9)
B1 0.069(7) 0.050(7) 0.049(6) 0.003(5) 0.037(6) -0.008(6)
B2 0.096(11) 0.181(18) 0.076(11) 0.051(12) 0.051(9) 0.048(13)
B3 0.123(13) 0.065(8) 0.090(10) 0.033(8) 0.063(10) 0.045(9)
F13 0.240(10) 0.064(4) 0.146(7) 0.012(4) 0.120(7) 0.042(5)
F14 0.190(10) 0.097(6) 0.172(9) 0.006(6) 0.014(7) 0.017(6)
F16 0.459(19) 0.076(5) 0.155(8) -0.001(5) 0.201(11) 0.050(8)
F15A 0.167(13) 0.088(9) 0.204(15) 0.017(9) 0.086(12) 0.041(9)
F15B 0.107(17) 0.18(2) 0.19(2) 0.064(18) 0.032(15) -0.007(15)
B4A 0.10(2) 0.074(14) 0.060(12) 0.021(10) 0.034(17) 0.018(17)
B4B 0.10(2) 0.074(14) 0.060(12) 0.021(10) 0.034(17) 0.018(17)
C30A 0.116(8) 0.034(8) 0.212(13) -0.009(9) 0.085(10) 0.033(6)
C31A 0.117(8) 0.042(8) 0.210(13) -0.002(8) 0.066(9) 0.024(7)
C29A 0.106(8) 0.040(8) 0.202(13) 0.010(8) 0.091(9) 0.002(7)
C28A 0.098(7) 0.029(8) 0.182(12) 0.027(7) 0.086(8) 0.004(7)
C32A 0.099(7) 0.034(8) 0.194(12) 0.001(7) 0.075(9) 0.011(7)
C30B 0.116(8) 0.034(8) 0.212(13) -0.009(9) 0.085(10) 0.033(6)
C31B 0.117(8) 0.042(8) 0.210(13) -0.002(8) 0.066(9) 0.024(7)
C29B 0.106(8) 0.040(8) 0.202(13) 0.010(8) 0.091(9) 0.002(7)
C28B 0.098(7) 0.029(8) 0.182(12) 0.027(7) 0.086(8) 0.004(7)
C32B 0.099(7) 0.034(8) 0.194(12) 0.001(7) 0.075(9) 0.011(7)

loop_
_atom_type_symbol
_atom_type_description
_atom_type_scat_dispersion_real
_atom_type_scat_dispersion_imag
_atom_type_scat_source
C C 0.0033 0.0016 'International Tables Vol C Tables 4.2.6.8 and 6.1.1.4'
H H 0.0000 0.0000 'International Tables Vol C Tables 4.2.6.8 and 6.1.1.4'
B B 0.0013 0.0007 'International Tables Vol C Tables 4.2.6.8 and 6.1.1.4'
F F 0.0171 0.0103 'International Tables Vol C Tables 4.2.6.8 and 6.1.1.4'
Fe Fe 0.3463 0.8444 'International Tables Vol C Tables 4.2.6.8 and 6.1.1.4'
N N 0.0061 0.0033 'International Tables Vol C Tables 4.2.6.8 and 6.1.1.4'

loop_
_geom_angle_atom_site_label_1
_geom_angle_atom_site_label_2
_geom_angle_atom_site_label_3
_geom_angle
_geom_angle_site_symmetry_1
_geom_angle_site_symmetry_3
N2 Fe1 N7 170.0(4) . .
N2 Fe1 N1 80.1(4) . .
N7 Fe1 N1 93.7(3) . .
N2 Fe1 N6 93.2(4) . .
N7 Fe1 N6 79.0(4) . .
N1 Fe1 N6 91.0(3) . .
N2 Fe1 N4 79.9(3) . .
N7 Fe1 N4 106.6(3) . .
N1 Fe1 N4 159.7(4) . .
N6 Fe1 N4 93.3(3) . .
N2 Fe1 N9 107.9(4) . .
N7 Fe1 N9 79.7(3) . .
N1 Fe1 N9 89.9(3) . .
N6 Fe1 N9 158.7(4) . .
N4 Fe1 N9 93.3(3) . .
N12 Fe2 N15 168.5(3) . .
N12 Fe2 N13 77.7(4) . .
N15 Fe2 N13 95.3(4) . .
N12 Fe2 N14 93.1(3) . .
N15 Fe2 N14 77.8(3) . .
N13 Fe2 N14 90.2(3) . .
N12 Fe2 N5 111.6(3) . 2
N15 Fe2 N5 77.4(3) . 2
N13 Fe2 N5 91.9(3) . 2
N14 Fe2 N5 155.2(3) . 2
N12 Fe2 N10 76.8(3) . .
N15 Fe2 N10 109.9(3) . .
N13 Fe2 N10 154.5(3) . .
N14 Fe2 N10 90.8(3) . .
N5 Fe2 N10 97.7(3) 2 .
C39 N14 C43 118.5(9) . .
C39 N14 Fe2 126.8(7) . .
C43 N14 Fe2 114.6(6) . .
C23 N9 C26 115.4(7) . .
C23 N9 Fe1 110.5(6) . .
C26 N9 Fe1 134.1(6) . .
C33 N12 N11 121.2(7) . .
C33 N12 Fe2 119.9(7) . .
N11 N12 Fe2 118.6(6) . .
C10 N4 C7 116.1(7) . .
C10 N4 Fe1 132.5(6) . .
C7 N4 Fe1 111.4(6) . .
C25 N11 N12 116.3(7) . .
C25 N11 H11 121.9 . .
N12 N11 H11 121.9 . .
C21 N6 C17 118.7(12) . .
C21 N6 Fe1 114.3(7) . .
C17 N6 Fe1 127.0(12) . .
C1 N1 C5 118.0(9) . .
C1 N1 Fe1 129.7(8) . .
C5 N1 Fe1 112.1(7) . .
C26 N10 C25 116.4(7) . .
C26 N10 Fe2 130.7(6) . .
C25 N10 Fe2 112.9(5) . .
C10 N5 C9 115.1(8) . .
C10 N5 Fe2 132.4(6) . 2
C9 N5 Fe2 112.3(6) . 2
C6 N2 N3 121.3(9) . .
C6 N2 Fe1 121.8(8) . .
N3 N2 Fe1 116.6(7) . .
C38 N13 C34 118.1(11) . .
C38 N13 Fe2 126.2(10) . .
C34 N13 Fe2 115.7(7) . .
C22 N7 N8 121.3(9) . .
C22 N7 Fe1 119.8(7) . .
N8 N7 Fe1 118.6(6) . .
C37 C36 C35 119.2(15) . .
C37 C36 H36 120.4 . .
C35 C36 H36 120.4 . .
C3 C2 C1 122.6(11) . .
C3 C2 H2 118.7 . .
C1 C2 H2 118.7 . .
C25 C24 C23 117.0(8) . .
C25 C24 H24 121.5 . .
C23 C24 H24 121.5 . .
N7 N8 C23 114.2(7) . .
N7 N8 H8 122.9 . .
C23 N8 H8 122.9 . .
N9 C23 N8 116.8(7) . .
N9 C23 C24 122.8(8) . .
N8 C23 C24 120.3(8) . .
C15 C16 C11 120.4(10) . .
C15 C16 H16 119.8 . .
C11 C16 H16 119.8 . .
C44 N15 N16 122.7(9) . 2
C44 N15 Fe2 118.8(8) . .
N16 N15 Fe2 118.3(6) 2 .
C7 N3 N2 115.7(8) . .
C7 N3 H3 122.2 . .
N2 N3 H3 122.2 . .
N7 C22 C21 114.6(12) . .
N7 C22 H23 122.7 . .
C21 C22 H23 122.7 . .
C16 C11 C12 118.5(9) . .
C16 C11 C10 120.7(8) . .
C12 C11 C10 120.7(9) . .
N14 C43 C42 121.1(12) . .
N14 C43 C44 114.1(8) . .
C42 C43 C44 124.8(12) . .
C9 N16 N15 115.1(8) . 2
C9 N16 H16A 122.4 . .
N15 N16 H16A 122.4 2 .
C12 C13 C14 119.0(10) . .
C12 C13 H13 120.5 . .
C14 C13 H13 120.5 . .
C7 C8 C9 116.3(9) . .
C7 C8 H8A 121.8 . .
C9 C8 H8A 121.8 . .
C24 C25 N11 122.1(8) . .
C24 C25 N10 122.6(7) . .
N11 C25 N10 115.2(8) . .
N16 C9 N5 116.6(9) . .
N16 C9 C8 120.6(9) . .
N5 C9 C8 122.8(8) . .
N13 C34 C35 123.8(11) . .
N13 C34 C33 113.4(9) . .
C35 C34 C33 122.8(12) . .
C19 C20 C21 120.3(17) . .
C19 C20 H20 119.8 . .
C21 C20 H20 119.8 . .
N12 C33 C34 113.3(9) . .
N12 C33 H33 123.4 . .
C34 C33 H33 123.4 . .
C14 C15 C16 121.5(11) . .
C14 C15 H15 119.2 . .
C16 C15 H15 119.2 . .
C46 C45 H45A 109.5 . .
C46 C45 H45B 109.5 . .
H45A C45 H45B 109.5 . .
C46 C45 H45C 109.5 . .
H45A C45 H45C 109.5 . .
H45B C45 H45C 109.5 . .
C19 C18 C17 123.2(14) . .
C19 C18 H18 118.4 . .
C17 C18 H18 118.4 . .
N1 C1 C2 121.3(11) . .
N1 C1 H1 119.4 . .
C2 C1 H1 119.4 . .
C15 C14 C13 120.2(10) . .
C15 C14 H14 119.9 . .
C13 C14 H14 119.9 . .
C5 C4 C3 117.4(13) . .
C5 C4 H4 121.3 . .
C3 C4 H4 121.3 . .
N17 C46 C45 177.3(12) . .
C2 C3 C4 117.8(10) . .
C2 C3 H3A 121.1 . .
C4 C3 H3A 121.1 . .
N6 C21 C20 123.2(12) . .
N6 C21 C22 112.2(11) . .
C20 C21 C22 124.6(15) . .
N2 C6 C5 111.0(11) . .
N2 C6 H6 124.5 . .
C5 C6 H6 124.5 . .
C43 C42 C41 115.9(13) . .
C43 C42 H42 122.0 . .
C41 C42 H42 122.0 . .
C4 C5 N1 122.6(12) . .
C4 C5 C6 122.4(12) . .
N1 C5 C6 114.9(9) . .
N3 C7 N4 115.8(8) . .
N3 C7 C8 120.3(9) . .
N4 C7 C8 123.9(9) . .
C40 C41 C42 122.9(12) . .
C40 C41 H41 118.6 . .
C42 C41 H41 118.6 . .
C13 C12 C11 120.3(10) . .
C13 C12 H12 119.9 . .
C11 C12 H12 119.9 . .
N13 C38 C37 120.5(15) . .
N13 C38 H38 119.7 . .
C37 C38 H38 119.7 . .
C36 C35 C34 116.2(14) . .
C36 C35 H35 121.9 . .
C34 C35 H35 121.9 . .
N10 C26 N9 125.5(8) . .
N10 C26 C27 119.0(9) . .
N9 C26 C27 115.4(8) . .
N15 C44 C43 114.6(10) . .
N15 C44 H44 122.7 . .
C43 C44 H44 122.7 . .
C28B C27 C26 129.1(15) . .
C32A C27 C26 135.7(17) . .
C28B C27 C32B 123.1(16) . .
C26 C27 C32B 107.5(12) . .
C32A C27 C28A 118.0(17) . .
C26 C27 C28A 105.7(12) . .
N4 C10 N5 125.5(8) . .
N4 C10 C11 120.0(7) . .
N5 C10 C11 114.4(8) . .
C40 C39 N14 124.9(12) . .
C40 C39 H39 117.6 . .
N14 C39 H39 117.6 . .
N6 C17 C18 117.2(15) . .
N6 C17 H17 121.4 . .
C18 C17 H17 121.4 . .
C36 C37 C38 122.0(15) . .
C36 C37 H37 119.0 . .
C38 C37 H37 119.0 . .
C18 C19 C20 117.2(17) . .
C18 C19 H19 121.4 . .
C20 C19 H19 121.4 . .
C39 C40 C41 116.6(13) . .
C39 C40 H40 121.7 . .
C41 C40 H40 121.7 . .
F3 B1 F1 110.6(7) . .
F3 B1 F4 110.8(8) . .
F1 B1 F4 110.0(8) . .
F3 B1 F2 109.9(8) . .
F1 B1 F2 110.3(7) . .
F4 B1 F2 105.0(7) . .
F5 B2 F6 112.7(14) . .
F5 B2 F7 110.5(16) . .
F6 B2 F7 112.1(14) . .
F5 B2 F8 104.8(13) . .
F6 B2 F8 107.7(14) . .
F7 B2 F8 108.7(14) . .
F11 B3 F9 110.4(11) . .
F11 B3 F10 110.1(11) . .
F9 B3 F10 112.0(11) . .
F11 B3 F12 110.5(11) . .
F9 B3 F12 108.7(12) . .
F10 B3 F12 104.9(11) . .
F14 B4A F16 109(2) . .
F14 B4A F13 113(2) . .
F16 B4A F13 116.7(18) . .
F14 B4A F15A 93.0(17) . .
F16 B4A F15A 111(2) . .
F13 B4A F15A 111.6(19) . .
F14 B4B F15B 104(3) . .
F14 B4B F16 103(3) . .
F15B B4B F16 126(3) . .
F14 B4B F13 106(3) . .
F15B B4B F13 120(3) . .
F16 B4B F13 95(3) . .
C31A C30A C29A 152(3) . .
C31A C30A H30A 104.1 . .
C29A C30A H30A 104.1 . .
C30A C31A C32A 93(3) . .
C30A C31A H31A 133.4 . .
C32A C31A H31A 133.4 . .
C28A C29A C30A 109(3) . .
C28A C29A H29A 125.5 . .
C30A C29A H29A 125.5 . .
C29A C28A C27 118(2) . .
C29A C28A H28A 120.8 . .
C27 C28A H28A 120.8 . .
C27 C32A C31A 129(3) . .
C27 C32A H32A 115.5 . .
C31A C32A H32A 115.5 . .
C31B C30B C29B 164(3) . .
C31B C30B C28B 119(2) . .
C31B C30B H30B 97.9 . .
C29B C30B H30B 97.9 . .
C28B C30B H30B 142.4 . .
C30B C31B C32B 93(3) . .
C30B C31B H31B 133.6 . .
C32B C31B H31B 133.6 . .
C30B C29B C28B 93(2) . .
C30B C29B H29B 133.6 . .
C28B C29B H29B 133.6 . .
C27 C28B C29B 128(3) . .
C27 C28B C30B 85.1(19) . .
C27 C28B H28B 116.2 . .
C29B C28B H28B 116.2 . .
C30B C28B H28B 158.5 . .
C31B C32B C27 118(2) . .
C31B C32B H32B 120.8 . .
C27 C32B H32B 120.8 . .

loop_
_geom_bond_atom_site_label_1
_geom_bond_atom_site_label_2
_geom_bond_distance
_geom_bond_site_symmetry_2
Fe1 N2 1.885(9) .
Fe1 N7 1.888(8) .
Fe1 N1 1.985(7) .
Fe1 N6 2.004(10) .
Fe1 N4 2.055(7) .
Fe1 N9 2.060(7) .
Fe2 N12 1.971(7) .
Fe2 N15 1.972(8) .
Fe2 N13 2.023(9) .
Fe2 N14 2.041(7) .
Fe2 N5 2.104(8) 2
Fe2 N10 2.133(7) .
F1 B1 1.379(11) .
F10 B3 1.383(14) .
F2 B1 1.398(12) .
N14 C39 1.352(12) .
N14 C43 1.355(13) .
F4 B1 1.390(11) .
F3 B1 1.367(10) .
F9 B3 1.363(13) .
N9 C23 1.360(10) .
N9 C26 1.369(11) .
F8 B2 1.434(19) .
N12 C33 1.308(11) .
N12 N11 1.362(9) .
F11 B3 1.351(18) .
N4 C10 1.342(11) .
N4 C7 1.360(12) .
F7 B2 1.38(2) .
N11 C25 1.359(10) .
N11 H11 0.8600 .
F6 B2 1.356(17) .
F12 B3 1.405(15) .
N6 C21 1.348(16) .
N6 C17 1.362(14) .
N1 C1 1.322(12) .
N1 C5 1.393(14) .
N10 C26 1.320(10) .
N10 C25 1.380(10) .
N5 C10 1.367(10) .
N5 C9 1.377(11) .
N5 Fe2 2.104(8) 2
N17 C46 1.122(11) .
N2 C6 1.299(13) .
N2 N3 1.376(11) .
N13 C38 1.343(15) .
N13 C34 1.362(13) .
N7 C22 1.282(12) .
N7 N8 1.344(9) .
C36 C37 1.36(2) .
C36 C35 1.40(2) .
C36 H36 0.9300 .
C2 C3 1.345(17) .
C2 C1 1.382(14) .
C2 H2 0.9300 .
C24 C25 1.350(11) .
C24 C23 1.380(11) .
C24 H24 0.9300 .
F5 B2 1.347(15) .
N8 C23 1.366(11) .
N8 H8 0.8600 .
C16 C15 1.362(13) .
C16 C11 1.384(13) .
C16 H16 0.9300 .
N15 C44 1.302(12) .
N15 N16 1.365(11) 2
N3 C7 1.345(12) .
N3 H3 0.8600 .
C22 C21 1.434(15) .
C22 H23 0.9300 .
C11 C12 1.411(12) .
C11 C10 1.467(12) .
C43 C42 1.383(17) .
C43 C44 1.422(16) .
N16 C9 1.351(11) .
N16 N15 1.365(11) 2
N16 H16A 0.8600 .
C13 C12 1.383(14) .
C13 C14 1.396(15) .
C13 H13 0.9300 .
C8 C7 1.363(13) .
C8 C9 1.385(13) .
C8 H8A 0.9300 .
C34 C35 1.403(15) .
C34 C33 1.448(13) .
C20 C19 1.36(2) .
C20 C21 1.403(17) .
C20 H20 0.9300 .
C33 H33 0.9300 .
C15 C14 1.354(14) .
C15 H15 0.9300 .
C45 C46 1.481(15) .
C45 H45A 0.9600 .
C45 H45B 0.9600 .
C45 H45C 0.9600 .
C18 C19 1.34(2) .
C18 C17 1.47(2) .
C18 H18 0.9300 .
C1 H1 0.9300 .
C14 H14 0.9300 .
C4 C5 1.382(15) .
C4 C3 1.428(18) .
C4 H4 0.9300 .
C3 H3A 0.9300 .
C6 C5 1.438(16) .
C6 H6 0.9300 .
C42 C41 1.42(2) .
C42 H42 0.9300 .
C41 C40 1.348(19) .
C41 H41 0.9300 .
C12 H12 0.9300 .
C38 C37 1.38(2) .
C38 H38 0.9300 .
C35 H35 0.9300 .
C26 C27 1.446(13) .
C44 H44 0.9300 .
C27 C28B 1.26(3) .
C27 C32A 1.30(3) .
C27 C32B 1.56(3) .
C27 C28A 1.62(4) .
C39 C40 1.330(14) .
C39 H39 0.9300 .
C17 H17 0.9300 .
C37 H37 0.9300 .
C19 H19 0.9300 .
C40 H40 0.9300 .
F13 B4A 1.35(3) .
F13 B4B 1.56(4) .
F14 B4B 1.18(4) .
F14 B4A 1.28(3) .
F16 B4A 1.29(3) .
F16 B4B 1.47(4) .
F15A B4A 1.53(3) .
F15B B4B 1.32(5) .
C30A C31A 1.17(4) .
C30A C29A 1.63(4) .
C30A H30A 0.9300 .
C31A C32A 1.81(3) .
C31A H31A 0.9300 .
C29A C28A 1.40(4) .
C29A H29A 0.9300 .
C28A H28A 0.9300 .
C32A H32A 0.9300 .
C30B C31B 1.38(3) .
C30B C29B 1.38(3) .
C30B C28B 2.04(4) .
C30B H30B 0.9300 .
C31B C32B 1.49(3) .
C31B H31B 0.9300 .
C29B C28B 1.44(4) .
C29B H29B 0.9300 .
C28B H28B 0.9300 .
C32B H32B 0.9300 .
